data_4076952
loop_
_publ_author_name
'Takemoto, Shin'
'Kawamura, Harumi'
'Yamada, Yoshiaki'
'Okada, Takayoshi'
'Ono, Atsushi'
'Yoshikawa, Eri'
'Mizobe, Yasushi'
'Hidai, Masanobu'

_publ_section_title
;
 Ruthenium Complexes Containing Bis(diarylamido)/Thioether
 Ligands:&#x00A0; Synthesis and Their Catalysis for the Hydrogenation of
 Benzonitrile
;
_journal_issue 19
_journal_name_full Organometallics
_journal_page_first 3897
_journal_paper_doi 10.1021/om020340o
_journal_volume 21
_journal_year 2002
_chemical_formula_sum 'C47 H65 N4 O P2 Ru S'
_chemical_formula_weight 897.10
_chemical_name_systematic
; 
 ? 
;
_space_group_IT_number 14
_symmetry_cell_setting monoclinic
_symmetry_space_group_name_Hall '-P 2yn'
_symmetry_space_group_name_H-M 'P 1 21/n 1'
_atom_sites_solution_hydrogens geom
_atom_sites_solution_primary direct
_atom_sites_solution_secondary difmap
_audit_creation_method SHELXL-97
_cell_angle_alpha 90.00
_cell_angle_beta 103.387(4)
_cell_angle_gamma 90.00
_cell_formula_units_Z 4
_cell_length_a 14.466(4)
_cell_length_b 21.312(6)
_cell_length_c 16.090(5)
_cell_measurement_temperature 293(2)
_cell_volume 4826(2)
_computing_cell_refinement 'Rigaku CrystalClear'
_computing_data_collection 'Rigaku CrystalClear'
_computing_data_reduction 'Rigaku CrystalClear'
_computing_structure_refinement 'SHELXL-97 (Sheldrick, 1997)'
_computing_structure_solution SIR92
_diffrn_ambient_temperature 293(2)
_diffrn_measured_fraction_theta_full 0.995
_diffrn_measured_fraction_theta_max 0.995
_diffrn_measurement_device_type 'Rigaku MercuryCCD'
_diffrn_radiation_monochromator graphite
_diffrn_radiation_source 'fine-focus sealed tube'
_diffrn_radiation_type MoK\a
_diffrn_radiation_wavelength 0.71070
_diffrn_reflns_av_R_equivalents 0.0470
_diffrn_reflns_av_sigmaI/netI 0.0535
_diffrn_reflns_limit_h_max 13
_diffrn_reflns_limit_h_min -18
_diffrn_reflns_limit_k_max 27
_diffrn_reflns_limit_k_min -20
_diffrn_reflns_limit_l_max 20
_diffrn_reflns_limit_l_min -20
_diffrn_reflns_number 35542
_diffrn_reflns_theta_full 27.48
_diffrn_reflns_theta_max 27.48
_diffrn_reflns_theta_min 3.04
_exptl_absorpt_coefficient_mu 0.471
_exptl_absorpt_correction_T_max 0.9117
_exptl_absorpt_correction_T_min 0.7043
_exptl_absorpt_correction_type empirical
_exptl_crystal_density_diffrn 1.235
_exptl_crystal_density_method 'not measured'
_exptl_crystal_F_000 1892
_exptl_crystal_size_max 0.80
_exptl_crystal_size_mid 0.25
_exptl_crystal_size_min 0.20
_refine_diff_density_max 1.043
_refine_diff_density_min -0.357
_refine_diff_density_rms 0.070
_refine_ls_extinction_method none
_refine_ls_goodness_of_fit_ref 1.049
_refine_ls_hydrogen_treatment mixed
_refine_ls_matrix_type full
_refine_ls_number_parameters 517
_refine_ls_number_reflns 11018
_refine_ls_number_restraints 0
_refine_ls_restrained_S_all 1.049
_refine_ls_R_factor_all 0.0983
_refine_ls_R_factor_gt 0.0621
_refine_ls_shift/su_max 0.007
_refine_ls_shift/su_mean 0.000
_refine_ls_structure_factor_coef Fsqd
_refine_ls_weighting_details 'calc w=1/[\s^2^(Fo^2^)+(0.0826P)^2^+1.6540P] where P=(Fo^2^+2Fc^2^)/3'
_refine_ls_weighting_scheme calc
_refine_ls_wR_factor_gt 0.1450
_refine_ls_wR_factor_ref 0.1606
_reflns_number_gt 7611
_reflns_number_total 11018
_reflns_threshold_expression >2sigma(I)
_cod_data_source_file om020340o.cif
_cod_data_source_block '[(PMe3)2(PhCONNH2)Ru(H[Xy2NSN])](6)'
_cod_depositor_comments
;
The following automatic conversions were performed:
'_atom_site_symetry_multiplicity' tag replaced with
'_atom_site_symmetry_multiplicity'.

Automatic conversion script
Id: cif_correct_tags 1440 2010-10-19 06:21:57Z saulius 

The following automatic conversions were performed:

'_symmetry_cell_setting' value 'Monoclinic' changed to 'monoclinic'
according to /home/saulius/struct/CIF-dictionaries/cif_core.dic
dictionary named 'cif_core.dic' version 2.4.1 from 2010-06-29.

Automatic conversion script
Id: cif_fix_values 1715 2011-07-08 13:25:40Z adriana 
;
_cod_original_cell_volume 4826(3)
_cod_original_sg_symbol_H-M 'P1 21/n 1'
_cod_database_code 4076952

loop_
_symmetry_equiv_pos_as_xyz
'x, y, z'
'-x+1/2, y+1/2, -z+1/2'
'-x, -y, -z'
'x-1/2, -y-1/2, z-1/2'

loop_
_atom_site_label
_atom_site_type_symbol
_atom_site_fract_x
_atom_site_fract_y
_atom_site_fract_z
_atom_site_U_iso_or_equiv
_atom_site_adp_type
_atom_site_occupancy
_atom_site_symmetry_multiplicity
_atom_site_calc_flag
_atom_site_refinement_flags
Ru1 Ru 1.00490(2) 0.160216(14) 0.415560(18) 0.04468(11) Uani 1 1 d .
S1 S 1.00497(7) 0.25099(5) 0.33670(6) 0.0526(2) Uani 1 1 d .
P1 P 0.91939(8) 0.21100(6) 0.49605(8) 0.0627(3) Uani 1 1 d .
P2 P 0.87777(8) 0.11765(6) 0.32111(8) 0.0649(3) Uani 1 1 d .
O1 O 1.09527(19) 0.10506(13) 0.35898(17) 0.0548(6) Uani 1 1 d .
N1 N 1.1335(2) 0.19970(15) 0.4905(2) 0.0522(7) Uani 1 1 d .
N2 N 1.1985(2) 0.2022(2) 0.2989(2) 0.0660(10) Uani 1 1 d .
N3 N 1.0266(3) 0.07875(16) 0.4919(2) 0.0495(7) Uani 1 1 d .
N4 N 1.0844(2) 0.03060(15) 0.4618(2) 0.0553(8) Uani 1 1 d .
C1 C 0.8993(6) 0.1648(3) 0.5864(4) 0.116(2) Uani 1 1 d .
H1A H 0.9587 0.1481 0.6181 0.175 Uiso 1 1 calc R
H1B H 0.8566 0.1309 0.5654 0.175 Uiso 1 1 calc R
H1C H 0.8721 0.1911 0.6229 0.175 Uiso 1 1 calc R
C2 C 0.9724(5) 0.2796(3) 0.5551(5) 0.120(2) Uani 1 1 d .
H2A H 0.9816 0.3116 0.5157 0.180 Uiso 1 1 calc R
H2B H 1.0326 0.2685 0.5915 0.180 Uiso 1 1 calc R
H2C H 0.9311 0.2951 0.5893 0.180 Uiso 1 1 calc R
C3 C 0.8006(5) 0.2400(5) 0.4500(5) 0.165(4) Uani 1 1 d .
H3A H 0.7744 0.2580 0.4942 0.247 Uiso 1 1 calc R
H3B H 0.7611 0.2060 0.4235 0.247 Uiso 1 1 calc R
H3C H 0.8036 0.2715 0.4079 0.247 Uiso 1 1 calc R
C4 C 0.7980(4) 0.0647(3) 0.3604(4) 0.117(3) Uani 1 1 d .
H4A H 0.7504 0.0491 0.3130 0.175 Uiso 1 1 calc R
H4B H 0.7679 0.0870 0.3987 0.175 Uiso 1 1 calc R
H4C H 0.8338 0.0302 0.3900 0.175 Uiso 1 1 calc R
C5 C 0.7899(4) 0.1686(3) 0.2539(4) 0.101(2) Uani 1 1 d .
H5A H 0.8188 0.1907 0.2145 0.152 Uiso 1 1 calc R
H5B H 0.7666 0.1982 0.2892 0.152 Uiso 1 1 calc R
H5C H 0.7381 0.1437 0.2228 0.152 Uiso 1 1 calc R
C6 C 0.9110(5) 0.0716(4) 0.2389(5) 0.144(3) Uani 1 1 d .
H6A H 0.9492 0.0368 0.2644 0.216 Uiso 1 1 calc R
H6B H 0.9466 0.0972 0.2084 0.216 Uiso 1 1 calc R
H6C H 0.8548 0.0564 0.2001 0.216 Uiso 1 1 calc R
C7 C 1.5112(9) 0.0981(9) 0.3490(12) 0.392(15) Uani 1 1 d .
H7A H 1.5492 0.0943 0.3075 0.588 Uiso 1 1 calc R
H7B H 1.4665 0.0641 0.3420 0.588 Uiso 1 1 calc R
H7C H 1.5517 0.0967 0.4054 0.588 Uiso 1 1 calc R
C8 C 1.4832(8) 0.3324(7) 0.3205(8) 0.268(9) Uani 1 1 d .
H8A H 1.5422 0.3327 0.3627 0.402 Uiso 1 1 calc R
H8B H 1.4422 0.3644 0.3336 0.402 Uiso 1 1 calc R
H8C H 1.4953 0.3403 0.2652 0.402 Uiso 1 1 calc R
C9 C 1.4243(4) 0.0680(4) 0.5641(6) 0.141(3) Uani 1 1 d .
H9A H 1.4815 0.0895 0.5916 0.211 Uiso 1 1 calc R
H9B H 1.4163 0.0703 0.5033 0.211 Uiso 1 1 calc R
H9C H 1.4286 0.0248 0.5816 0.211 Uiso 1 1 calc R
C10 C 1.2342(6) 0.1099(4) 0.7830(4) 0.143(3) Uani 1 1 d .
H10A H 1.2830 0.0828 0.8145 0.214 Uiso 1 1 calc R
H10B H 1.1732 0.0910 0.7794 0.214 Uiso 1 1 calc R
H10C H 1.2369 0.1496 0.8116 0.214 Uiso 1 1 calc R
C11 C 1.1591(3) 0.25834(19) 0.4715(3) 0.0538(9) Uani 1 1 d .
C12 C 1.2402(4) 0.2910(2) 0.5187(3) 0.0735(13) Uani 1 1 d .
H12 H 1.2816 0.2709 0.5637 0.088 Uiso 1 1 calc R
C13 C 1.2583(5) 0.3514(3) 0.4989(4) 0.0938(18) Uani 1 1 d .
H13 H 1.3113 0.3719 0.5314 0.113 Uiso 1 1 calc R
C14 C 1.1996(5) 0.3830(3) 0.4315(4) 0.107(2) Uani 1 1 d .
H14 H 1.2128 0.4241 0.4189 0.128 Uiso 1 1 calc R
C15 C 1.1217(4) 0.3524(2) 0.3836(3) 0.0792(14) Uani 1 1 d .
H15 H 1.0815 0.3731 0.3385 0.095 Uiso 1 1 calc R
C16 C 1.1026(3) 0.2912(2) 0.4022(3) 0.0601(10) Uani 1 1 d .
C17 C 1.1324(3) 0.2262(2) 0.2298(3) 0.0555(9) Uani 1 1 d .
C18 C 1.1540(3) 0.2325(2) 0.1499(3) 0.0660(11) Uani 1 1 d .
H18 H 1.2148 0.2227 0.1441 0.079 Uiso 1 1 calc R
C19 C 1.0871(4) 0.2528(3) 0.0797(3) 0.0817(15) Uani 1 1 d .
H19 H 1.1032 0.2565 0.0272 0.098 Uiso 1 1 calc R
C20 C 0.9962(3) 0.2679(3) 0.0863(3) 0.0807(15) Uani 1 1 d .
H20 H 0.9503 0.2797 0.0383 0.097 Uiso 1 1 calc R
C21 C 0.9745(3) 0.2653(2) 0.1659(3) 0.0664(11) Uani 1 1 d .
H21 H 0.9144 0.2773 0.1715 0.080 Uiso 1 1 calc R
C22 C 1.0411(3) 0.24502(19) 0.2370(2) 0.0519(9) Uani 1 1 d .
C23 C 1.2001(3) 0.16446(19) 0.5528(3) 0.0567(10) Uani 1 1 d .
C24 C 1.2765(3) 0.1354(2) 0.5309(3) 0.0700(12) Uani 1 1 d .
H24 H 1.2859 0.1406 0.4761 0.084 Uiso 1 1 calc R
C25 C 1.3397(3) 0.0985(2) 0.5893(4) 0.0855(16) Uani 1 1 d .
C26 C 1.3234(4) 0.0915(3) 0.6705(4) 0.0927(19) Uani 1 1 d .
H26 H 1.3646 0.0668 0.7101 0.111 Uiso 1 1 calc R
C27 C 1.2493(4) 0.1197(3) 0.6936(3) 0.0866(16) Uani 1 1 d .
C28 C 1.1884(3) 0.1568(2) 0.6351(3) 0.0704(12) Uani 1 1 d .
H28 H 1.1384 0.1772 0.6513 0.084 Uiso 1 1 calc R
C29 C 1.2961(3) 0.2062(3) 0.3073(3) 0.0736(13) Uani 1 1 d .
C30 C 1.3396(4) 0.2635(4) 0.3070(4) 0.1005(19) Uani 1 1 d .
H30 H 1.3026 0.2997 0.2976 0.121 Uiso 1 1 calc R
C31 C 1.4356(6) 0.2684(6) 0.3203(5) 0.150(4) Uani 1 1 d .
C32 C 1.4893(6) 0.2215(10) 0.3294(6) 0.200(8) Uani 1 1 d .
H32 H 1.5538 0.2267 0.3320 0.240 Uiso 1 1 calc R
C33 C 1.4543(6) 0.1643(7) 0.3354(7) 0.197(7) Uani 1 1 d .
C34 C 1.3519(5) 0.1538(4) 0.3200(5) 0.136(3) Uani 1 1 d .
H34 H 1.3262 0.1137 0.3189 0.163 Uiso 1 1 calc R
C35 C 1.1157(3) 0.0517(2) 0.3975(3) 0.0548(9) Uani 1 1 d .
C36 C 1.1814(3) 0.0086(2) 0.3651(3) 0.0693(12) Uani 1 1 d .
C37 C 1.1759(6) 0.0053(5) 0.2795(5) 0.156(4) Uani 1 1 d .
H37 H 1.1330 0.0298 0.2410 0.187 Uiso 1 1 calc R
C38 C 1.2372(9) -0.0365(7) 0.2517(6) 0.247(8) Uani 1 1 d .
H38 H 1.2343 -0.0395 0.1935 0.296 Uiso 1 1 calc R
C39 C 1.3003(6) -0.0724(5) 0.3060(7) 0.161(4) Uani 1 1 d .
H39 H 1.3394 -0.1001 0.2854 0.193 Uiso 1 1 calc R
C40 C 1.3058(4) -0.0680(3) 0.3866(6) 0.110(2) Uani 1 1 d .
H40 H 1.3498 -0.0924 0.4242 0.132 Uiso 1 1 calc R
C41 C 1.2464(4) -0.0270(2) 0.4190(4) 0.0852(15) Uani 1 1 d .
H41 H 1.2519 -0.0242 0.4776 0.102 Uiso 1 1 calc R
C42 C 1.184(2) 0.0826(10) 0.018(2) 0.319(13) Uani 1 1 d .
C43 C 1.108(3) 0.0513(13) 0.018(2) 0.40(3) Uani 1 1 d .
C44 C 1.039(2) 0.0152(11) 0.010(2) 0.320(19) Uani 1 1 d .
C45 C 0.512(4) 0.013(3) 0.064(6) 1.25(14) Uani 1 1 d .
C47 C 0.475(6) 0.042(2) -0.014(8) 0.88(7) Uani 1 1 d .
C46 C 0.572(3) 0.042(3) 0.114(3) 0.64(4) Uani 1 1 d .
H100 H 1.181(4) 0.181(3) 0.337(4) 0.094(18) Uiso 1 1 d .
H200 H 0.976(3) 0.0549(19) 0.504(3) 0.056(11) Uiso 1 1 d .
H300 H 1.056(3) 0.0891(19) 0.532(3) 0.046(12) Uiso 1 1 d .

loop_
_atom_site_aniso_label
_atom_site_aniso_U_11
_atom_site_aniso_U_22
_atom_site_aniso_U_33
_atom_site_aniso_U_23
_atom_site_aniso_U_13
_atom_site_aniso_U_12
Ru1 0.03881(16) 0.04939(19) 0.04688(16) 0.00549(13) 0.01203(11) 0.00008(12)
S1 0.0456(5) 0.0572(6) 0.0573(5) 0.0132(4) 0.0166(4) 0.0076(4)
P1 0.0593(6) 0.0669(7) 0.0691(7) 0.0044(5) 0.0298(5) 0.0066(5)
P2 0.0496(6) 0.0805(8) 0.0605(7) 0.0052(6) 0.0041(5) -0.0097(5)
O1 0.0553(15) 0.0580(17) 0.0552(15) 0.0024(13) 0.0214(12) 0.0032(13)
N1 0.0409(16) 0.0508(19) 0.0611(19) 0.0066(15) 0.0042(14) -0.0019(14)
N2 0.0453(18) 0.089(3) 0.066(2) 0.030(2) 0.0181(16) 0.0124(18)
N3 0.0508(19) 0.0498(19) 0.0485(19) 0.0020(15) 0.0125(15) -0.0058(15)
N4 0.0495(18) 0.0497(19) 0.070(2) 0.0072(16) 0.0194(16) 0.0022(14)
C1 0.167(7) 0.108(5) 0.101(5) 0.008(4) 0.086(5) -0.007(4)
C2 0.137(6) 0.097(5) 0.150(6) -0.044(4) 0.082(5) 0.000(4)
C3 0.097(5) 0.280(12) 0.120(6) -0.014(6) 0.030(4) 0.102(6)
C4 0.081(4) 0.126(5) 0.124(5) 0.047(4) -0.016(3) -0.050(4)
C5 0.079(4) 0.128(5) 0.082(4) 0.031(3) -0.010(3) -0.006(3)
C6 0.097(5) 0.214(9) 0.107(5) -0.084(6) -0.004(4) -0.002(5)
C7 0.205(13) 0.56(3) 0.47(3) 0.32(2) 0.203(16) 0.289(18)
C8 0.183(10) 0.43(2) 0.194(11) -0.049(12) 0.051(9) -0.218(14)
C9 0.066(4) 0.158(7) 0.184(8) -0.001(6) 0.000(4) 0.040(4)
C10 0.169(7) 0.173(8) 0.068(4) 0.032(4) -0.009(4) 0.010(6)
C11 0.059(2) 0.052(2) 0.053(2) -0.0004(17) 0.0178(18) -0.0071(18)
C12 0.083(3) 0.069(3) 0.066(3) -0.002(2) 0.012(2) -0.026(2)
C13 0.117(5) 0.088(4) 0.074(3) -0.006(3) 0.015(3) -0.047(3)
C14 0.148(6) 0.076(4) 0.098(4) 0.011(3) 0.032(4) -0.051(4)
C15 0.106(4) 0.068(3) 0.067(3) 0.013(2) 0.025(3) -0.009(3)
C16 0.068(3) 0.053(2) 0.062(2) 0.0065(19) 0.021(2) -0.0095(19)
C17 0.045(2) 0.067(3) 0.056(2) 0.0119(19) 0.0164(17) -0.0014(18)
C18 0.056(2) 0.085(3) 0.062(3) 0.009(2) 0.022(2) 0.004(2)
C19 0.076(3) 0.118(4) 0.053(3) 0.013(3) 0.019(2) -0.004(3)
C20 0.065(3) 0.118(4) 0.055(3) 0.020(3) 0.006(2) 0.007(3)
C21 0.050(2) 0.083(3) 0.064(3) 0.015(2) 0.0094(19) 0.004(2)
C22 0.050(2) 0.056(2) 0.052(2) 0.0110(17) 0.0162(17) 0.0040(17)
C23 0.045(2) 0.057(2) 0.062(2) 0.0040(19) -0.0007(17) -0.0113(18)
C24 0.050(2) 0.074(3) 0.080(3) 0.003(2) 0.003(2) -0.002(2)
C25 0.054(3) 0.075(3) 0.114(5) 0.005(3) -0.011(3) 0.003(2)
C26 0.074(3) 0.077(4) 0.103(4) 0.020(3) -0.028(3) -0.006(3)
C27 0.085(4) 0.100(4) 0.060(3) 0.023(3) -0.015(3) -0.013(3)
C28 0.066(3) 0.082(3) 0.057(2) 0.008(2) 0.001(2) -0.004(2)
C29 0.048(2) 0.116(4) 0.058(3) 0.027(3) 0.0160(19) 0.010(3)
C30 0.068(3) 0.153(6) 0.083(4) -0.004(4) 0.022(3) -0.031(4)
C31 0.088(5) 0.293(13) 0.069(4) -0.004(6) 0.017(4) -0.060(7)
C32 0.054(4) 0.44(2) 0.117(7) 0.086(10) 0.034(4) -0.008(8)
C33 0.085(6) 0.358(18) 0.166(9) 0.125(10) 0.063(6) 0.121(9)
C34 0.087(4) 0.181(7) 0.157(7) 0.081(6) 0.066(5) 0.072(5)
C35 0.045(2) 0.058(2) 0.062(2) -0.0069(19) 0.0140(17) -0.0003(17)
C36 0.064(3) 0.063(3) 0.086(3) -0.013(2) 0.027(2) 0.001(2)
C37 0.148(7) 0.232(10) 0.086(4) -0.037(5) 0.024(4) 0.104(7)
C38 0.237(12) 0.379(18) 0.116(7) -0.076(9) 0.022(8) 0.190(13)
C39 0.132(7) 0.200(9) 0.155(8) -0.059(7) 0.045(6) 0.082(6)
C40 0.073(4) 0.101(5) 0.166(7) 0.001(5) 0.049(4) 0.022(3)
C41 0.066(3) 0.082(4) 0.117(4) 0.008(3) 0.039(3) 0.014(3)
C42 0.39(3) 0.191(18) 0.40(3) 0.016(19) 0.14(3) 0.013(18)
C43 0.47(7) 0.25(3) 0.38(3) 0.14(3) -0.12(4) -0.05(3)
C44 0.39(7) 0.22(4) 0.28(2) 0.01(3) -0.06(4) -0.02(2)
C45 0.66(8) 0.66(9) 1.9(3) 0.97(14) -0.81(11) -0.57(8)
C47 0.55(6) 0.38(5) 1.6(2) 0.55(9) -0.04(9) -0.16(5)
C46 0.37(4) 0.63(7) 0.77(7) 0.36(6) -0.16(4) -0.29(4)

loop_
_atom_type_symbol
_atom_type_description
_atom_type_scat_dispersion_real
_atom_type_scat_dispersion_imag
_atom_type_scat_source
C C 0.0033 0.0016 'International Tables Vol C Tables 4.2.6.8 and 6.1.1.4'
H H 0.0000 0.0000 'International Tables Vol C Tables 4.2.6.8 and 6.1.1.4'
N N 0.0061 0.0033 'International Tables Vol C Tables 4.2.6.8 and 6.1.1.4'
O O 0.0106 0.0060 'International Tables Vol C Tables 4.2.6.8 and 6.1.1.4'
P P 0.1023 0.0942 'International Tables Vol C Tables 4.2.6.8 and 6.1.1.4'
S S 0.1246 0.1234 'International Tables Vol C Tables 4.2.6.8 and 6.1.1.4'
Ru Ru -1.2594 0.8363 'International Tables Vol C Tables 4.2.6.8 and 6.1.1.4'

loop_
_geom_angle_atom_site_label_1
_geom_angle_atom_site_label_2
_geom_angle_atom_site_label_3
_geom_angle
_geom_angle_site_symmetry_3
N3 Ru1 O1 76.70(12) .
N3 Ru1 N1 90.15(14) .
O1 Ru1 N1 85.29(12) .
N3 Ru1 P1 95.01(10) .
O1 Ru1 P1 170.65(8) .
N1 Ru1 P1 90.48(10) .
N3 Ru1 P2 92.81(11) .
O1 Ru1 P2 88.60(8) .
N1 Ru1 P2 172.42(10) .
P1 Ru1 P2 96.21(5) .
N3 Ru1 S1 171.65(11) .
O1 Ru1 S1 98.62(8) .
N1 Ru1 S1 82.51(9) .
P1 Ru1 S1 89.07(4) .
P2 Ru1 S1 93.99(4) .
C16 S1 C22 101.99(19) .
C16 S1 Ru1 100.33(14) .
C22 S1 Ru1 117.78(13) .
C2 P1 C3 100.6(4) .
C2 P1 C1 98.2(3) .
C3 P1 C1 101.4(4) .
C2 P1 Ru1 117.7(2) .
C3 P1 Ru1 121.4(3) .
C1 P1 Ru1 113.9(2) .
C6 P2 C4 102.4(4) .
C6 P2 C5 99.0(4) .
C4 P2 C5 99.4(3) .
C6 P2 Ru1 113.2(2) .
C4 P2 Ru1 119.4(2) .
C5 P2 Ru1 120.1(2) .
C35 O1 Ru1 112.2(2) .
C11 N1 C23 117.8(3) .
C11 N1 Ru1 118.8(2) .
C23 N1 Ru1 123.0(2) .
C17 N2 C29 123.4(4) .
C17 N2 H100 121(4) .
C29 N2 H100 116(4) .
N4 N3 Ru1 113.6(2) .
N4 N3 H200 102(2) .
Ru1 N3 H200 123(2) .
N4 N3 H300 105(3) .
Ru1 N3 H300 104(3) .
H200 N3 H300 108(4) .
C35 N4 N3 110.5(3) .
P1 C1 H1A 109.5 .
P1 C1 H1B 109.5 .
H1A C1 H1B 109.5 .
P1 C1 H1C 109.5 .
H1A C1 H1C 109.5 .
H1B C1 H1C 109.5 .
P1 C2 H2A 109.5 .
P1 C2 H2B 109.5 .
H2A C2 H2B 109.5 .
P1 C2 H2C 109.5 .
H2A C2 H2C 109.5 .
H2B C2 H2C 109.5 .
P1 C3 H3A 109.5 .
P1 C3 H3B 109.5 .
H3A C3 H3B 109.5 .
P1 C3 H3C 109.5 .
H3A C3 H3C 109.5 .
H3B C3 H3C 109.5 .
P2 C4 H4A 109.5 .
P2 C4 H4B 109.5 .
H4A C4 H4B 109.5 .
P2 C4 H4C 109.5 .
H4A C4 H4C 109.5 .
H4B C4 H4C 109.5 .
P2 C5 H5A 109.5 .
P2 C5 H5B 109.5 .
H5A C5 H5B 109.5 .
P2 C5 H5C 109.5 .
H5A C5 H5C 109.5 .
H5B C5 H5C 109.5 .
P2 C6 H6A 109.5 .
P2 C6 H6B 109.5 .
H6A C6 H6B 109.5 .
P2 C6 H6C 109.5 .
H6A C6 H6C 109.5 .
H6B C6 H6C 109.5 .
C33 C7 H7A 109.5 .
C33 C7 H7B 109.5 .
H7A C7 H7B 109.5 .
C33 C7 H7C 109.5 .
H7A C7 H7C 109.5 .
H7B C7 H7C 109.5 .
C31 C8 H8A 109.5 .
C31 C8 H8B 109.5 .
H8A C8 H8B 109.5 .
C31 C8 H8C 109.5 .
H8A C8 H8C 109.5 .
H8B C8 H8C 109.5 .
C25 C9 H9A 109.5 .
C25 C9 H9B 109.5 .
H9A C9 H9B 109.5 .
C25 C9 H9C 109.5 .
H9A C9 H9C 109.5 .
H9B C9 H9C 109.5 .
C27 C10 H10A 109.5 .
C27 C10 H10B 109.5 .
H10A C10 H10B 109.5 .
C27 C10 H10C 109.5 .
H10A C10 H10C 109.5 .
H10B C10 H10C 109.5 .
N1 C11 C16 119.9(4) .
N1 C11 C12 124.3(4) .
C16 C11 C12 115.7(4) .
C13 C12 C11 121.0(5) .
C13 C12 H12 119.5 .
C11 C12 H12 119.5 .
C12 C13 C14 121.6(5) .
C12 C13 H13 119.2 .
C14 C13 H13 119.2 .
C15 C14 C13 118.9(5) .
C15 C14 H14 120.5 .
C13 C14 H14 120.5 .
C14 C15 C16 120.4(5) .
C14 C15 H15 119.8 .
C16 C15 H15 119.8 .
C15 C16 C11 122.3(4) .
C15 C16 S1 119.9(4) .
C11 C16 S1 117.8(3) .
N2 C17 C18 120.9(4) .
N2 C17 C22 121.6(4) .
C18 C17 C22 117.5(4) .
C17 C18 C19 121.4(4) .
C17 C18 H18 119.3 .
C19 C18 H18 119.3 .
C20 C19 C18 120.7(4) .
C20 C19 H19 119.6 .
C18 C19 H19 119.6 .
C19 C20 C21 119.0(4) .
C19 C20 H20 120.5 .
C21 C20 H20 120.5 .
C22 C21 C20 120.8(4) .
C22 C21 H21 119.6 .
C20 C21 H21 119.6 .
C21 C22 C17 120.4(4) .
C21 C22 S1 115.1(3) .
C17 C22 S1 124.3(3) .
C24 C23 C28 118.3(4) .
C24 C23 N1 120.3(4) .
C28 C23 N1 121.4(4) .
C23 C24 C25 121.3(5) .
C23 C24 H24 119.4 .
C25 C24 H24 119.4 .
C26 C25 C24 117.9(5) .
C26 C25 C9 121.8(6) .
C24 C25 C9 120.3(6) .
C27 C26 C25 121.9(5) .
C27 C26 H26 119.0 .
C25 C26 H26 119.0 .
C26 C27 C28 119.1(5) .
C26 C27 C10 119.7(5) .
C28 C27 C10 121.1(6) .
C23 C28 C27 121.4(5) .
C23 C28 H28 119.3 .
C27 C28 H28 119.3 .
C34 C29 N2 121.0(6) .
C34 C29 C30 118.3(6) .
N2 C29 C30 120.7(5) .
C31 C30 C29 121.3(8) .
C31 C30 H30 119.4 .
C29 C30 H30 119.4 .
C32 C31 C30 122.7(12) .
C32 C31 C8 116.4(10) .
C30 C31 C8 120.8(12) .
C31 C32 C33 120.1(8) .
C31 C32 H32 119.9 .
C33 C32 H32 119.9 .
C32 C33 C34 121.0(9) .
C32 C33 C7 128.0(11) .
C34 C33 C7 110.6(13) .
C29 C34 C33 116.1(9) .
C29 C34 H34 122.0 .
C33 C34 H34 122.0 .
N4 C35 O1 126.9(4) .
N4 C35 C36 115.5(4) .
O1 C35 C36 117.6(4) .
C37 C36 C41 119.1(5) .
C37 C36 C35 119.4(5) .
C41 C36 C35 121.5(5) .
C36 C37 C38 117.6(8) .
C36 C37 H37 121.2 .
C38 C37 H37 121.2 .
C39 C38 C37 122.5(9) .
C39 C38 H38 118.8 .
C37 C38 H38 118.8 .
C40 C39 C38 119.3(7) .
C40 C39 H39 120.4 .
C38 C39 H39 120.4 .
C39 C40 C41 121.2(7) .
C39 C40 H40 119.4 .
C41 C40 H40 119.4 .
C36 C41 C40 120.3(6) .
C36 C41 H41 119.9 .
C40 C41 H41 119.9 .
C42 C43 C44 171(5) .
C43 C44 C44 169(4) 3_755
C46 C45 C47 116(5) .
C45 C47 C46 105(5) 3_655
C45 C46 C47 29(6) 3_655

loop_
_geom_bond_atom_site_label_1
_geom_bond_atom_site_label_2
_geom_bond_distance
_geom_bond_site_symmetry_2
Ru1 N3 2.108(3) .
Ru1 O1 2.115(3) .
Ru1 N1 2.141(3) .
Ru1 P1 2.2629(12) .
Ru1 P2 2.2848(12) .
Ru1 S1 2.3137(11) .
S1 C16 1.775(4) .
S1 C22 1.803(4) .
P1 C2 1.815(7) .
P1 C3 1.815(6) .
P1 C1 1.834(6) .
P2 C6 1.799(7) .
P2 C4 1.828(5) .
P2 C5 1.823(5) .
O1 C35 1.297(5) .
N1 C11 1.358(5) .
N1 C23 1.431(5) .
N2 C17 1.386(5) .
N2 C29 1.390(5) .
N2 H100 0.84(6) .
N3 N4 1.475(5) .
N3 H200 0.95(4) .
N3 H300 0.72(4) .
N4 C35 1.302(5) .
C1 H1A 0.9600 .
C1 H1B 0.9600 .
C1 H1C 0.9600 .
C2 H2A 0.9600 .
C2 H2B 0.9600 .
C2 H2C 0.9600 .
C3 H3A 0.9600 .
C3 H3B 0.9600 .
C3 H3C 0.9600 .
C4 H4A 0.9600 .
C4 H4B 0.9600 .
C4 H4C 0.9600 .
C5 H5A 0.9600 .
C5 H5B 0.9600 .
C5 H5C 0.9600 .
C6 H6A 0.9600 .
C6 H6B 0.9600 .
C6 H6C 0.9600 .
C7 C33 1.623(18) .
C7 H7A 0.9600 .
C7 H7B 0.9600 .
C7 H7C 0.9600 .
C8 C31 1.528(16) .
C8 H8A 0.9600 .
C8 H8B 0.9600 .
C8 H8C 0.9600 .
C9 C25 1.523(9) .
C9 H9A 0.9600 .
C9 H9B 0.9600 .
C9 H9C 0.9600 .
C10 C27 1.518(9) .
C10 H10A 0.9600 .
C10 H10B 0.9600 .
C10 H10C 0.9600 .
C11 C16 1.407(6) .
C11 C12 1.424(6) .
C12 C13 1.365(7) .
C12 H12 0.9300 .
C13 C14 1.387(9) .
C13 H13 0.9300 .
C14 C15 1.372(8) .
C14 H14 0.9300 .
C15 C16 1.381(6) .
C15 H15 0.9300 .
C17 C18 1.397(6) .
C17 C22 1.411(5) .
C18 C19 1.376(6) .
C18 H18 0.9300 .
C19 C20 1.382(7) .
C19 H19 0.9300 .
C20 C21 1.388(6) .
C20 H20 0.9300 .
C21 C22 1.383(6) .
C21 H21 0.9300 .
C23 C24 1.382(6) .
C23 C28 1.382(6) .
C24 C25 1.392(7) .
C24 H24 0.9300 .
C25 C26 1.387(9) .
C26 C27 1.354(9) .
C26 H26 0.9300 .
C27 C28 1.381(7) .
C28 H28 0.9300 .
C29 C34 1.366(8) .
C29 C30 1.373(8) .
C30 C31 1.360(10) .
C30 H30 0.9300 .
C31 C32 1.253(18) .
C32 C33 1.332(19) .
C32 H32 0.9300 .
C33 C34 1.462(13) .
C34 H34 0.9300 .
C35 C36 1.498(6) .
C36 C37 1.362(8) .
C36 C41 1.355(7) .
C37 C38 1.402(10) .
C37 H37 0.9300 .
C38 C39 1.346(13) .
C38 H38 0.9300 .
C39 C40 1.283(11) .
C39 H39 0.9300 .
C40 C41 1.408(8) .
C40 H40 0.9300 .
C41 H41 0.9300 .
C42 C43 1.29(4) .
C43 C44 1.24(3) .
C44 C44 1.28(5) 3_755
C45 C46 1.20(6) .
C45 C47 1.39(9) .
C47 C46 2.40(11) 3_655
C46 C47 2.40(11) 3_655

loop_
_geom_torsion_atom_site_label_1
_geom_torsion_atom_site_label_2
_geom_torsion_atom_site_label_3
_geom_torsion_atom_site_label_4
_geom_torsion
_geom_torsion_site_symmetry_4
N3 Ru1 S1 C16 -35.4(7) .
O1 Ru1 S1 C16 -90.63(17) .
N1 Ru1 S1 C16 -6.58(18) .
P1 Ru1 S1 C16 84.03(16) .
P2 Ru1 S1 C16 -179.81(15) .
N3 Ru1 S1 C22 74.2(7) .
O1 Ru1 S1 C22 18.92(17) .
N1 Ru1 S1 C22 102.98(17) .
P1 Ru1 S1 C22 -166.42(15) .
P2 Ru1 S1 C22 -70.26(15) .
N3 Ru1 P1 C2 112.0(3) .
O1 Ru1 P1 C2 84.8(6) .
N1 Ru1 P1 C2 21.8(3) .
P2 Ru1 P1 C2 -154.6(3) .
S1 Ru1 P1 C2 -60.7(3) .
N3 Ru1 P1 C3 -123.7(4) .
O1 Ru1 P1 C3 -151.0(6) .
N1 Ru1 P1 C3 146.1(4) .
P2 Ru1 P1 C3 -30.4(4) .
S1 Ru1 P1 C3 63.6(4) .
N3 Ru1 P1 C1 -2.2(3) .
O1 Ru1 P1 C1 -29.4(6) .
N1 Ru1 P1 C1 -92.4(3) .
P2 Ru1 P1 C1 91.2(3) .
S1 Ru1 P1 C1 -174.9(3) .
N3 Ru1 P2 C6 -85.7(4) .
O1 Ru1 P2 C6 -9.1(4) .
N1 Ru1 P2 C6 27.2(8) .
P1 Ru1 P2 C6 178.9(4) .
S1 Ru1 P2 C6 89.4(4) .
N3 Ru1 P2 C4 35.0(3) .
O1 Ru1 P2 C4 111.6(3) .
N1 Ru1 P2 C4 147.8(7) .
P1 Ru1 P2 C4 -60.4(3) .
S1 Ru1 P2 C4 -149.9(3) .
N3 Ru1 P2 C5 157.8(3) .
O1 Ru1 P2 C5 -125.6(3) .
N1 Ru1 P2 C5 -89.3(7) .
P1 Ru1 P2 C5 62.5(3) .
S1 Ru1 P2 C5 -27.0(3) .
N3 Ru1 O1 C35 0.9(3) .
N1 Ru1 O1 C35 92.2(3) .
P1 Ru1 O1 C35 28.8(7) .
P2 Ru1 O1 C35 -92.3(2) .
S1 Ru1 O1 C35 173.8(2) .
N3 Ru1 N1 C11 -178.3(3) .
O1 Ru1 N1 C11 105.0(3) .
P1 Ru1 N1 C11 -83.3(3) .
P2 Ru1 N1 C11 68.6(8) .
S1 Ru1 N1 C11 5.7(3) .
N3 Ru1 N1 C23 9.8(3) .
O1 Ru1 N1 C23 -66.9(3) .
P1 Ru1 N1 C23 104.8(3) .
P2 Ru1 N1 C23 -103.3(7) .
S1 Ru1 N1 C23 -166.2(3) .
O1 Ru1 N3 N4 -3.2(2) .
N1 Ru1 N3 N4 -88.3(3) .
P1 Ru1 N3 N4 -178.8(2) .
P2 Ru1 N3 N4 84.7(3) .
S1 Ru1 N3 N4 -59.7(8) .
Ru1 N3 N4 C35 5.0(4) .
C23 N1 C11 C16 170.6(4) .
Ru1 N1 C11 C16 -1.7(5) .
C23 N1 C11 C12 -10.7(6) .
Ru1 N1 C11 C12 177.0(3) .
N1 C11 C12 C13 -176.0(5) .
C16 C11 C12 C13 2.7(7) .
C11 C12 C13 C14 -1.1(9) .
C12 C13 C14 C15 -0.2(10) .
C13 C14 C15 C16 -0.4(9) .
C14 C15 C16 C11 2.3(8) .
C14 C15 C16 S1 -177.0(5) .
N1 C11 C16 C15 175.5(4) .
C12 C11 C16 C15 -3.3(7) .
N1 C11 C16 S1 -5.3(5) .
C12 C11 C16 S1 175.9(3) .
C22 S1 C16 C15 66.2(4) .
Ru1 S1 C16 C15 -172.3(4) .
C22 S1 C16 C11 -113.1(3) .
Ru1 S1 C16 C11 8.4(4) .
C29 N2 C17 C18 26.9(7) .
C29 N2 C17 C22 -153.4(5) .
N2 C17 C18 C19 176.1(5) .
C22 C17 C18 C19 -3.6(7) .
C17 C18 C19 C20 0.2(9) .
C18 C19 C20 C21 3.2(9) .
C19 C20 C21 C22 -3.1(8) .
C20 C21 C22 C17 -0.3(7) .
C20 C21 C22 S1 174.8(4) .
N2 C17 C22 C21 -176.1(4) .
C18 C17 C22 C21 3.6(6) .
N2 C17 C22 S1 9.3(6) .
C18 C17 C22 S1 -171.0(3) .
C16 S1 C22 C21 -129.0(4) .
Ru1 S1 C22 C21 122.4(3) .
C16 S1 C22 C17 45.9(4) .
Ru1 S1 C22 C17 -62.7(4) .
C11 N1 C23 C24 -78.2(5) .
Ru1 N1 C23 C24 93.8(4) .
C11 N1 C23 C28 103.9(5) .
Ru1 N1 C23 C28 -84.2(5) .
C28 C23 C24 C25 1.0(7) .
N1 C23 C24 C25 -177.0(4) .
C23 C24 C25 C26 0.3(7) .
C23 C24 C25 C9 -178.9(5) .
C24 C25 C26 C27 -0.5(8) .
C9 C25 C26 C27 178.6(6) .
C25 C26 C27 C28 -0.5(9) .
C25 C26 C27 C10 179.3(6) .
C24 C23 C28 C27 -2.0(7) .
N1 C23 C28 C27 176.0(4) .
C26 C27 C28 C23 1.7(8) .
C10 C27 C28 C23 -178.0(6) .
C17 N2 C29 C34 -125.3(6) .
C17 N2 C29 C30 57.9(7) .
C34 C29 C30 C31 -1.0(9) .
N2 C29 C30 C31 176.0(6) .
C29 C30 C31 C32 3.4(12) .
C29 C30 C31 C8 -179.6(7) .
C30 C31 C32 C33 -7.1(17) .
C8 C31 C32 C33 175.8(10) .
C31 C32 C33 C34 8.3(19) .
C31 C32 C33 C7 -178.8(12) .
N2 C29 C34 C33 -174.8(7) .
C30 C29 C34 C33 2.1(10) .
C32 C33 C34 C29 -5.8(15) .
C7 C33 C34 C29 -179.8(9) .
N3 N4 C35 O1 -4.8(6) .
N3 N4 C35 C36 175.7(3) .
Ru1 O1 C35 N4 2.1(5) .
Ru1 O1 C35 C36 -178.5(3) .
N4 C35 C36 C37 142.6(7) .
O1 C35 C36 C37 -36.9(8) .
N4 C35 C36 C41 -37.6(6) .
O1 C35 C36 C41 142.9(5) .
C41 C36 C37 C38 1.5(14) .
C35 C36 C37 C38 -178.7(10) .
C36 C37 C38 C39 0(2) .
C37 C38 C39 C40 -1(2) .
C38 C39 C40 C41 0.8(17) .
C37 C36 C41 C40 -1.6(9) .
C35 C36 C41 C40 178.5(5) .
C39 C40 C41 C36 0.5(11) .
C42 C43 C44 C44 -93(33) 3_755
C46 C45 C47 C46 151(9) 3_655
C47 C45 C46 C47 -107(14) 3_655
